data_2243669
loop_
_publ_author_name
'Shreekanth, Tharangini K.'
'Yathirajan, Hemmige S.'
'Kalluraya, Balakrishna'
'Foro, Sabine'
'Glidewell, Christopher'

_publ_section_title
;
 Order <i>versus</i> disorder in two isomorphous pyrazolone-substituted
 diethyl propanedioates prepared using a three-component one-pot reaction
 under solvent-free conditions
;
_journal_coeditor_code ZL2798
_journal_issue 10
_journal_name_full 'Acta Crystallographica Section E'
_journal_page_first 1605
_journal_page_last 1610
_journal_paper_doi 10.1107/S2056989020011676
_journal_volume 76
_journal_year 2020
_chemical_formula_iupac 'C24 H25 Br N2 O5'
_chemical_formula_moiety 'C24 H25 Br N2 O5'
_chemical_formula_sum 'C24 H25 Br N2 O5'
_chemical_formula_weight 501.36
_chemical_name_systematic
;Diethyl
(<i>RS</i>)-2-[(4-bromophenyl)(5-methyl-3-oxo-2-phenyl-2,3-dihydro-1<i>H</i>-pyrazol-4-yl)methyl]propanedioate
;
_space_group_crystal_system monoclinic
_space_group_IT_number 14
_space_group_name_Hall '-P 2yn'
_space_group_name_H-M_alt 'P 1 21/n 1'
_atom_sites_solution_hydrogens mixed
_atom_sites_solution_primary difmap
_audit_creation_method SHELXL-2014
_cell_angle_alpha 90
_cell_angle_beta 94.858(4)
_cell_angle_gamma 90
_cell_formula_units_Z 8
_cell_length_a 13.5644(5)
_cell_length_b 20.3405(7)
_cell_length_c 17.4818(8)
_cell_measurement_reflns_used 10428
_cell_measurement_temperature 150(2)
_cell_measurement_theta_max 27.595
_cell_measurement_theta_min 2.506
_cell_volume 4806.0(3)
_computing_cell_refinement
;
CrysAlis RED (Oxford Diffraction, 2009)
;
_computing_data_collection
;
CrysAlis CCD (Oxford Diffraction, 2009)
;
_computing_data_reduction
;
CrysAlis RED (Oxford Diffraction, 2009)
;
_computing_molecular_graphics
;
PLATON (Spek, 2020)
;
_computing_publication_material
;
SHELXL2014 (Sheldrick, 2015b) and PLATON (Spek, 2020)
;
_computing_structure_refinement
;
SHELXL2014 (Sheldrick, 2015b)
;
_computing_structure_solution
;
SHELXT (Sheldrick, 2015a)
;
_diffrn_ambient_temperature 150(2)
_diffrn_measured_fraction_theta_full 0.997
_diffrn_measured_fraction_theta_max 0.997
_diffrn_measurement_device_type
;
Oxford Diffraction Xcalibur
with Sapphire CCD detector
;
_diffrn_measurement_method '\w scans'
_diffrn_radiation_monochromator graphite
_diffrn_radiation_type MoK\a
_diffrn_radiation_wavelength 0.71073
_diffrn_reflns_av_R_equivalents 0.0340
_diffrn_reflns_av_unetI/netI 0.0680
_diffrn_reflns_limit_h_max 8
_diffrn_reflns_limit_h_min -16
_diffrn_reflns_limit_k_max 25
_diffrn_reflns_limit_k_min -25
_diffrn_reflns_limit_l_max 21
_diffrn_reflns_limit_l_min -21
_diffrn_reflns_number 20004
_diffrn_reflns_theta_full 25.242
_diffrn_reflns_theta_max 26.050
_diffrn_reflns_theta_min 2.506
_diffrn_source 'Enhance (Mo) X-ray Source'
_diffrn_standards_decay_% 0
_diffrn_standards_interval_count 0
_diffrn_standards_interval_time 0
_diffrn_standards_number 0
_exptl_absorpt_coefficient_mu 1.747
_exptl_absorpt_correction_T_max 0.658
_exptl_absorpt_correction_T_min 0.351
_exptl_absorpt_correction_type multi-scan
_exptl_absorpt_process_details
;
(CrysAlis RED; Oxford Diffraction, 2009)
;
_exptl_crystal_colour orange
_exptl_crystal_density_diffrn 1.386
_exptl_crystal_description block
_exptl_crystal_F_000 2064
_exptl_crystal_size_max 0.440
_exptl_crystal_size_mid 0.320
_exptl_crystal_size_min 0.240
_refine_diff_density_max 1.314
_refine_diff_density_min -1.371
_refine_ls_extinction_method none
_refine_ls_goodness_of_fit_ref 1.025
_refine_ls_hydrogen_treatment mixed
_refine_ls_matrix_type full
_refine_ls_number_parameters 589
_refine_ls_number_reflns 9476
_refine_ls_number_restraints 0
_refine_ls_restrained_S_all 1.025
_refine_ls_R_factor_all 0.1229
_refine_ls_R_factor_gt 0.0648
_refine_ls_shift/su_max 0.001
_refine_ls_shift/su_mean 0.000
_refine_ls_structure_factor_coef Fsqd
_refine_ls_weighting_details 'w=1/[\s^2^(Fo^2^)+(0.0547P)^2^+8.9767P] where P=(Fo^2^+2Fc^2^)/3'
_refine_ls_weighting_scheme calc
_refine_ls_wR_factor_gt 0.1363
_refine_ls_wR_factor_ref 0.1643
_reflns_number_gt 5653
_reflns_number_total 9476
_reflns_threshold_expression 'I > 2\s(I)'
_cod_data_source_file zl2798sup1.cif
_cod_data_source_block I
_cod_original_sg_symbol_H-M 'P 21/n'
_cod_database_code 2243669
_shelx_space_group_comment
;
The symmetry employed for this shelxl refinement is uniquely defined
by the following loop, which should always be used as a source of
symmetry information in preference to the above space-group names.
They are only intended as comments.
;
_shelx_estimated_absorpt_t_min 0.514
_shelx_estimated_absorpt_t_max 0.679
_shelxl_version_number 2.014

loop_
_space_group_symop_operation_xyz
'x, y, z'
'-x+1/2, y+1/2, -z+1/2'
'-x, -y, -z'
'x-1/2, -y-1/2, z-1/2'

loop_
_atom_site_type_symbol
_atom_site_label
_atom_site_fract_x
_atom_site_fract_y
_atom_site_fract_z
_atom_site_U_iso_or_equiv
_atom_site_adp_type
_atom_site_calc_flag
_atom_site_occupancy
_atom_site_disorder_assembly
_atom_site_disorder_group
C C11 0.6286(4) 0.6998(2) 0.5514(2) 0.0380(11) Uani d 1 . .
C C12 0.6748(3) 0.6325(2) 0.5677(2) 0.0308(10) Uani d 1 . .
H H12 0.7486 0.6358 0.5718 0.037 Uiso calc 1 . .
C C13 0.6396(3) 0.6080(2) 0.6433(2) 0.0340(10) Uani d 1 . .
O O11 0.5415(3) 0.70945(17) 0.5506(2) 0.0521(9) Uani d 1 . .
O O12 0.6944(3) 0.74418(17) 0.5355(2) 0.0536(9) Uani d 1 . .
C C14 0.6538(5) 0.8097(3) 0.5140(4) 0.0707(17) Uani d 1 . .
H H14A 0.7059 0.8433 0.5249 0.085 Uiso calc 1 . .
H H14B 0.5987 0.8199 0.5458 0.085 Uiso calc 1 . .
C C15 0.6167(6) 0.8131(3) 0.4306(4) 0.086(2) Uani d 1 . .
H H15A 0.6037 0.8590 0.4160 0.129 Uiso calc 1 . .
H H15B 0.5555 0.7876 0.4220 0.129 Uiso calc 1 . .
H H15C 0.6668 0.7948 0.3993 0.129 Uiso calc 1 . .
O O13 0.5740(2) 0.56998(19) 0.64905(17) 0.0527(9) Uani d 1 . .
O O14 0.6900(2) 0.63699(16) 0.70281(16) 0.0432(8) Uani d 1 . .
C C16 0.6583(4) 0.6189(3) 0.7788(3) 0.0529(14) Uani d 1 . .
H H16A 0.5895 0.6336 0.7833 0.063 Uiso calc 1 . .
H H16B 0.6611 0.5706 0.7856 0.063 Uiso calc 1 . .
C C17 0.7260(6) 0.6513(4) 0.8377(3) 0.103(3) Uani d 1 . .
H H17A 0.7061 0.6404 0.8889 0.154 Uiso calc 1 . .
H H17B 0.7230 0.6990 0.8303 0.154 Uiso calc 1 . .
H H17C 0.7937 0.6359 0.8332 0.154 Uiso calc 1 . .
C C121 0.6388(3) 0.5868(2) 0.5004(2) 0.0281(9) Uani d 1 . .
H H121 0.5654 0.5832 0.5008 0.034 Uiso calc 1 . .
C C131 0.6800(3) 0.5174(2) 0.5076(2) 0.0297(10) Uani d 1 . .
C C132 0.6266(3) 0.4671(2) 0.4690(2) 0.0320(10) Uani d 1 . .
H H132 0.5664 0.4776 0.4399 0.038 Uiso calc 1 . .
C C133 0.6580(3) 0.4031(2) 0.4718(3) 0.0393(11) Uani d 1 . .
H H133 0.6206 0.3697 0.4447 0.047 Uiso calc 1 . .
C C134 0.7451(4) 0.3882(2) 0.5146(3) 0.0424(12) Uani d 1 . .
Br Br14 0.78948(5) 0.29969(3) 0.51980(4) 0.0718(2) Uani d 1 . .
C C135 0.7999(4) 0.4361(2) 0.5532(3) 0.0469(13) Uani d 1 . .
H H135 0.8601 0.4252 0.5822 0.056 Uiso calc 1 . .
C C136 0.7671(3) 0.5009(2) 0.5497(3) 0.0396(11) Uani d 1 . .
H H136 0.8051 0.5341 0.5766 0.047 Uiso calc 1 . .
N N141 0.6353(3) 0.66770(19) 0.3126(2) 0.0343(9) Uani d 1 . .
H H141 0.610(3) 0.682(2) 0.269(3) 0.041 Uiso d 1 . .
N N142 0.7359(2) 0.66438(17) 0.33052(19) 0.0308(8) Uani d 1 . .
C C143 0.7531(3) 0.6347(2) 0.4028(2) 0.0287(9) Uani d 1 . .
O O143 0.8375(2) 0.62747(14) 0.43643(16) 0.0325(7) Uani d 1 . .
C C144 0.6588(3) 0.6177(2) 0.4248(2) 0.0264(9) Uani d 1 . .
C C145 0.5892(3) 0.6390(2) 0.3682(2) 0.0322(10) Uani d 1 . .
C C146 0.4794(3) 0.6345(3) 0.3619(3) 0.0482(13) Uani d 1 . .
H H16C 0.4540 0.6531 0.4081 0.072 Uiso calc 1 . .
H H16D 0.4594 0.5883 0.3566 0.072 Uiso calc 1 . .
H H16E 0.4523 0.6591 0.3167 0.072 Uiso calc 1 . .
C C151 0.8024(3) 0.7010(2) 0.2889(2) 0.0352(11) Uani d 1 . .
C C152 0.8992(4) 0.6819(3) 0.2904(3) 0.0458(12) Uani d 1 . .
H H152 0.9223 0.6439 0.3181 0.055 Uiso calc 1 . .
C C153 0.9637(4) 0.7202(3) 0.2496(3) 0.0624(16) Uani d 1 . .
H H153 1.0316 0.7086 0.2504 0.075 Uiso calc 1 . .
C C154 0.9283(5) 0.7744(3) 0.2086(3) 0.0620(17) Uani d 1 . .
H H154 0.9723 0.8001 0.1815 0.074 Uiso calc 1 . .
C C155 0.8322(5) 0.7912(3) 0.2064(3) 0.0530(14) Uani d 1 . .
H H155 0.8084 0.8277 0.1764 0.064 Uiso calc 1 . .
C C156 0.7683(4) 0.7560(2) 0.2476(2) 0.0416(12) Uani d 1 . .
H H156 0.7012 0.7691 0.2477 0.050 Uiso calc 1 . .
C C21 0.3724(4) 0.5780(2) 0.1386(3) 0.0461(13) Uani d 1 . .
C C22 0.4833(3) 0.5826(2) 0.1456(3) 0.0343(10) Uani d 1 . .
H H22 0.5039 0.6119 0.1901 0.041 Uiso calc 1 . .
C C23 0.5243(3) 0.5147(2) 0.1631(3) 0.0361(11) Uani d 1 . .
O O21 0.3189(2) 0.58178(17) 0.0809(2) 0.0564(10) Uani d 1 . .
O O22 0.3409(3) 0.5652(2) 0.2086(2) 0.0703(11) Uani d 1 . .
C C24 0.2348(5) 0.5572(4) 0.2151(5) 0.099(2) Uani d 1 . .
H H24A 0.2024 0.5424 0.1652 0.118 Uiso calc 1 . .
H H24B 0.2243 0.5229 0.2538 0.118 Uiso calc 1 . .
C C25 0.1915(6) 0.6164(5) 0.2368(5) 0.122(3) Uani d 1 . .
H H25A 0.1202 0.6100 0.2392 0.183 Uiso calc 1 . .
H H25B 0.2026 0.6506 0.1989 0.183 Uiso calc 1 . .
H H25C 0.2214 0.6300 0.2873 0.183 Uiso calc 1 . .
O O23 0.4973(2) 0.46590(15) 0.12862(19) 0.0445(8) Uani d 1 . .
O O24 0.5950(2) 0.51763(15) 0.21995(18) 0.0452(8) Uani d 1 . .
C C26 0.6462(4) 0.4563(3) 0.2406(3) 0.0580(15) Uani d 1 . .
H H26A 0.6093 0.4312 0.2775 0.070 Uiso calc 1 . .
H H26B 0.6514 0.4288 0.1944 0.070 Uiso calc 1 . .
C C27 0.7443(4) 0.4732(3) 0.2752(4) 0.085(2) Uani d 1 . .
H H27A 0.7795 0.4330 0.2923 0.128 Uiso calc 1 . .
H H27B 0.7382 0.5022 0.3193 0.128 Uiso calc 1 . .
H H27C 0.7814 0.4958 0.2372 0.128 Uiso calc 1 . .
C C221 0.5227(3) 0.6125(2) 0.0726(2) 0.0342(10) Uani d 1 . .
H H221 0.4887 0.5892 0.0274 0.041 Uiso calc 1 . .
C C231 0.6330(3) 0.6012(2) 0.0704(2) 0.0318(10) Uani d 1 . .
C C232 0.6673(4) 0.5438(2) 0.0396(3) 0.0423(12) Uani d 1 . .
H H232 0.6211 0.5132 0.0162 0.051 Uiso calc 1 . .
C C233 0.7673(4) 0.5297(3) 0.0421(3) 0.0509(13) Uani d 1 . .
H H233 0.7894 0.4898 0.0210 0.061 Uiso calc 1 . .
C C234 0.8341(4) 0.5739(3) 0.0755(3) 0.0454(12) Uani d 1 . .
Br Br24 0.97147(4) 0.55439(3) 0.08460(4) 0.0741(2) Uani d 1 . .
C C235 0.8021(4) 0.6334(3) 0.1025(3) 0.0484(13) Uani d 1 . .
H H235 0.8485 0.6653 0.1226 0.058 Uiso calc 1 . .
C C236 0.7021(3) 0.6460(2) 0.0999(3) 0.0402(11) Uani d 1 . .
H H236 0.6803 0.6867 0.1190 0.048 Uiso calc 1 . .
N N241 0.4437(3) 0.77933(18) 0.0153(2) 0.0345(9) Uani d 1 . .
H H241 0.403(3) 0.811(2) -0.012(3) 0.041 Uiso d 1 . .
N N242 0.4662(3) 0.78984(17) 0.09295(19) 0.0333(9) Uani d 1 . .
C C243 0.5007(3) 0.7315(2) 0.1261(3) 0.0357(11) Uani d 1 . .
O O243 0.5320(3) 0.72836(15) 0.19576(17) 0.0469(9) Uani d 1 . .
C C244 0.4930(3) 0.6839(2) 0.0664(2) 0.0350(10) Uani d 1 . .
C C245 0.4556(3) 0.7151(2) 0.0011(2) 0.0322(10) Uani d 1 . .
C C246 0.4277(4) 0.6870(2) -0.0763(3) 0.0503(13) Uani d 1 . .
H H26C 0.3989 0.6432 -0.0707 0.075 Uiso calc 1 . .
H H26D 0.4867 0.6835 -0.1047 0.075 Uiso calc 1 . .
H H26E 0.3791 0.7156 -0.1043 0.075 Uiso calc 1 . .
C C251 0.4786(3) 0.8545(2) 0.1224(3) 0.0335(10) Uani d 1 . .
C C252 0.4571(4) 0.8667(2) 0.1973(3) 0.0463(12) Uani d 1 . .
H H252 0.4323 0.8326 0.2275 0.056 Uiso calc 1 . .
C C253 0.4722(4) 0.9291(3) 0.2275(3) 0.0581(15) Uani d 1 . .
H H253 0.4585 0.9378 0.2789 0.070 Uiso calc 1 . .
C C254 0.5068(4) 0.9786(3) 0.1836(3) 0.0551(15) Uani d 1 . .
H H254 0.5167 1.0213 0.2048 0.066 Uiso calc 1 . .
C C255 0.5271(4) 0.9666(2) 0.1094(3) 0.0507(14) Uani d 1 . .
H H255 0.5507 1.0011 0.0792 0.061 Uiso calc 1 . .
C C256 0.5132(3) 0.9043(2) 0.0783(3) 0.0403(11) Uani d 1 . .
H H256 0.5275 0.8959 0.0269 0.048 Uiso calc 1 . .

loop_
_atom_site_aniso_label
_atom_site_aniso_U_11
_atom_site_aniso_U_22
_atom_site_aniso_U_33
_atom_site_aniso_U_12
_atom_site_aniso_U_13
_atom_site_aniso_U_23
C11 0.050(3) 0.038(3) 0.027(2) -0.007(2) 0.008(2) -0.007(2)
C12 0.032(2) 0.035(3) 0.026(2) -0.0067(19) 0.0016(17) -0.0032(19)
C13 0.036(2) 0.040(3) 0.025(2) 0.001(2) 0.0002(19) -0.002(2)
O11 0.051(2) 0.048(2) 0.059(2) 0.0100(17) 0.0144(17) 0.0055(18)
O12 0.059(2) 0.036(2) 0.066(2) -0.0092(17) 0.0056(18) -0.0056(18)
C14 0.088(5) 0.041(3) 0.082(5) -0.006(3) -0.001(4) -0.004(3)
C15 0.127(6) 0.059(4) 0.071(4) 0.014(4) -0.002(4) 0.005(4)
O13 0.051(2) 0.076(3) 0.0313(18) -0.030(2) 0.0052(15) 0.0012(18)
O14 0.053(2) 0.053(2) 0.0233(16) -0.0141(16) 0.0003(14) -0.0049(15)
C16 0.068(4) 0.061(4) 0.030(3) -0.005(3) 0.007(2) 0.003(3)
C17 0.132(7) 0.140(7) 0.035(3) -0.047(6) -0.001(4) -0.010(4)
C121 0.027(2) 0.035(2) 0.023(2) -0.0067(18) 0.0005(16) 0.0011(19)
C131 0.032(2) 0.032(2) 0.025(2) -0.0071(19) 0.0035(17) 0.0034(19)
C132 0.031(2) 0.036(3) 0.029(2) -0.007(2) 0.0042(18) -0.005(2)
C133 0.044(3) 0.038(3) 0.037(3) -0.012(2) 0.012(2) -0.011(2)
C134 0.051(3) 0.029(3) 0.049(3) -0.003(2) 0.010(2) 0.001(2)
Br14 0.0812(5) 0.0333(3) 0.1013(5) 0.0074(3) 0.0107(4) 0.0024(3)
C135 0.042(3) 0.040(3) 0.056(3) 0.003(2) -0.011(2) 0.003(3)
C136 0.040(3) 0.036(3) 0.040(3) -0.004(2) -0.009(2) -0.002(2)
N141 0.034(2) 0.041(2) 0.0264(19) -0.0046(18) -0.0051(16) 0.0080(18)
N142 0.036(2) 0.030(2) 0.0264(18) -0.0049(16) 0.0019(15) 0.0049(16)
C143 0.035(2) 0.021(2) 0.029(2) -0.0025(19) -0.0009(18) -0.0066(18)
O143 0.0299(16) 0.0314(17) 0.0348(16) -0.0037(13) -0.0050(13) -0.0006(14)
C144 0.031(2) 0.025(2) 0.022(2) -0.0061(18) -0.0023(17) -0.0005(18)
C145 0.031(2) 0.036(3) 0.029(2) -0.004(2) -0.0021(18) -0.001(2)
C146 0.035(3) 0.067(4) 0.041(3) -0.008(2) -0.007(2) 0.009(3)
C151 0.046(3) 0.034(3) 0.026(2) -0.017(2) 0.0057(19) -0.005(2)
C152 0.045(3) 0.046(3) 0.047(3) -0.015(2) 0.011(2) -0.009(2)
C153 0.057(3) 0.068(4) 0.066(4) -0.018(3) 0.028(3) -0.030(3)
C154 0.090(5) 0.056(4) 0.044(3) -0.040(4) 0.025(3) -0.011(3)
C155 0.079(4) 0.046(3) 0.035(3) -0.027(3) 0.011(3) -0.006(2)
C156 0.065(3) 0.033(3) 0.027(2) -0.019(2) 0.005(2) 0.000(2)
C21 0.039(3) 0.030(3) 0.067(4) 0.006(2) -0.007(3) -0.011(3)
C22 0.039(3) 0.024(2) 0.039(3) 0.0002(19) -0.002(2) -0.001(2)
C23 0.036(3) 0.030(3) 0.042(3) -0.003(2) 0.002(2) 0.008(2)
O21 0.045(2) 0.042(2) 0.078(3) 0.0055(17) -0.0207(19) -0.0125(19)
O22 0.041(2) 0.094(3) 0.076(3) -0.003(2) 0.0119(19) -0.016(3)
C24 0.045(4) 0.104(6) 0.149(7) 0.001(4) 0.016(4) -0.021(5)
C25 0.070(5) 0.140(8) 0.156(8) 0.022(5) 0.011(5) -0.026(7)
O23 0.049(2) 0.0285(18) 0.054(2) -0.0010(15) -0.0072(16) -0.0006(16)
O24 0.0442(19) 0.0356(19) 0.053(2) 0.0014(15) -0.0131(16) 0.0060(16)
C26 0.051(3) 0.047(3) 0.073(4) 0.009(3) -0.009(3) 0.014(3)
C27 0.061(4) 0.084(5) 0.107(5) 0.005(4) -0.018(4) 0.029(4)
C221 0.046(3) 0.025(2) 0.029(2) 0.002(2) -0.0070(19) 0.000(2)
C231 0.047(3) 0.025(2) 0.022(2) -0.001(2) -0.0022(19) 0.0038(19)
C232 0.047(3) 0.035(3) 0.043(3) -0.002(2) -0.004(2) -0.009(2)
C233 0.053(3) 0.043(3) 0.058(3) 0.000(3) 0.009(3) -0.012(3)
C234 0.042(3) 0.048(3) 0.046(3) 0.001(2) 0.004(2) -0.006(3)
Br24 0.0468(3) 0.0812(5) 0.0953(5) 0.0012(3) 0.0118(3) -0.0229(4)
C235 0.052(3) 0.046(3) 0.047(3) -0.013(3) 0.003(2) -0.019(3)
C236 0.046(3) 0.034(3) 0.040(3) 0.000(2) 0.001(2) -0.012(2)
N241 0.042(2) 0.029(2) 0.031(2) 0.0054(17) -0.0103(16) 0.0030(17)
N242 0.042(2) 0.026(2) 0.0300(19) 0.0036(17) -0.0079(16) 0.0003(16)
C243 0.046(3) 0.023(2) 0.036(3) 0.004(2) -0.008(2) 0.005(2)
O243 0.077(2) 0.0295(18) 0.0304(17) 0.0088(17) -0.0155(16) 0.0010(14)
C244 0.038(3) 0.027(2) 0.038(3) 0.001(2) -0.007(2) 0.001(2)
C245 0.035(2) 0.032(3) 0.029(2) 0.002(2) -0.0023(18) 0.001(2)
C246 0.070(4) 0.043(3) 0.036(3) 0.006(3) -0.013(2) -0.005(2)
C251 0.034(2) 0.025(2) 0.040(3) 0.0055(19) -0.0082(19) -0.002(2)
C252 0.059(3) 0.034(3) 0.046(3) 0.003(2) 0.003(2) -0.003(2)
C253 0.069(4) 0.044(3) 0.060(4) 0.008(3) -0.003(3) -0.013(3)
C254 0.057(3) 0.031(3) 0.074(4) 0.002(3) -0.015(3) -0.010(3)
C255 0.051(3) 0.032(3) 0.065(4) -0.003(2) -0.016(3) 0.009(3)
C256 0.044(3) 0.030(3) 0.045(3) -0.001(2) -0.009(2) 0.004(2)

loop_
_atom_type_symbol
_atom_type_description
_atom_type_scat_dispersion_real
_atom_type_scat_dispersion_imag
_atom_type_scat_source
C C 0.0033 0.0016 'International Tables Vol C Tables 4.2.6.8 and 6.1.1.4'
H H 0.0000 0.0000 'International Tables Vol C Tables 4.2.6.8 and 6.1.1.4'
Br Br -0.2901 2.4595 'International Tables Vol C Tables 4.2.6.8 and 6.1.1.4'
N N 0.0061 0.0033 'International Tables Vol C Tables 4.2.6.8 and 6.1.1.4'
O O 0.0106 0.0060 'International Tables Vol C Tables 4.2.6.8 and 6.1.1.4'

loop_
_geom_angle_atom_site_label_1
_geom_angle_atom_site_label_2
_geom_angle_atom_site_label_3
_geom_angle_site_symmetry_1
_geom_angle_site_symmetry_3
_geom_angle
_geom_angle_publ_flag
O11 C11 O12 . . 124.9(5) ?
O11 C11 C12 . . 122.7(4) ?
O12 C11 C12 . . 112.4(4) ?
C11 C12 C13 . . 107.6(4) ?
C11 C12 C121 . . 107.4(3) ?
C13 C12 C121 . . 111.2(3) ?
C11 C12 H12 . . 110.2 ?
C13 C12 H12 . . 110.2 ?
C121 C12 H12 . . 110.2 ?
O13 C13 O14 . . 124.0(4) ?
O13 C13 C12 . . 125.2(4) ?
O14 C13 C12 . . 110.7(4) ?
C11 O12 C14 . . 115.3(4) ?
O12 C14 C15 . . 112.0(5) ?
O12 C14 H14A . . 109.2 ?
C15 C14 H14A . . 109.2 ?
O12 C14 H14B . . 109.2 ?
C15 C14 H14B . . 109.2 ?
H14A C14 H14B . . 107.9 ?
C14 C15 H15A . . 109.5 ?
C14 C15 H15B . . 109.5 ?
H15A C15 H15B . . 109.5 ?
C14 C15 H15C . . 109.5 ?
H15A C15 H15C . . 109.5 ?
H15B C15 H15C . . 109.5 ?
C13 O14 C16 . . 115.0(4) ?
C17 C16 O14 . . 107.8(4) ?
C17 C16 H16A . . 110.1 ?
O14 C16 H16A . . 110.1 ?
C17 C16 H16B . . 110.1 ?
O14 C16 H16B . . 110.1 ?
H16A C16 H16B . . 108.5 ?
C16 C17 H17A . . 109.5 ?
C16 C17 H17B . . 109.5 ?
H17A C17 H17B . . 109.5 ?
C16 C17 H17C . . 109.5 ?
H17A C17 H17C . . 109.5 ?
H17B C17 H17C . . 109.5 ?
C144 C121 C131 . . 111.6(3) ?
C144 C121 C12 . . 110.4(3) ?
C131 C121 C12 . . 113.9(3) ?
C144 C121 H121 . . 106.9 ?
C131 C121 H121 . . 106.9 ?
C12 C121 H121 . . 106.9 ?
C136 C131 C132 . . 117.8(4) ?
C136 C131 C121 . . 124.2(4) ?
C132 C131 C121 . . 118.0(4) ?
C133 C132 C131 . . 122.2(4) ?
C133 C132 H132 . . 118.9 ?
C131 C132 H132 . . 118.9 ?
C132 C133 C134 . . 118.6(4) ?
C132 C133 H133 . . 120.7 ?
C134 C133 H133 . . 120.7 ?
C135 C134 C133 . . 121.0(4) ?
C135 C134 Br14 . . 119.7(4) ?
C133 C134 Br14 . . 119.3(4) ?
C134 C135 C136 . . 119.7(4) ?
C134 C135 H135 . . 120.2 ?
C136 C135 H135 . . 120.2 ?
C131 C136 C135 . . 120.7(4) ?
C131 C136 H136 . . 119.6 ?
C135 C136 H136 . . 119.6 ?
C145 N141 N142 . . 109.3(3) ?
C145 N141 H141 . . 128(3) ?
N142 N141 H141 . . 122(3) ?
N141 N142 C143 . . 108.2(3) ?
N141 N142 C151 . . 121.3(3) ?
C143 N142 C151 . . 128.7(3) ?
O143 C143 N142 . . 123.4(4) ?
O143 C143 C144 . . 131.2(4) ?
N142 C143 C144 . . 105.4(3) ?
C145 C144 C143 . . 108.0(4) ?
C145 C144 C121 . . 126.6(4) ?
C143 C144 C121 . . 125.2(3) ?
N141 C145 C144 . . 109.0(4) ?
N141 C145 C146 . . 120.0(4) ?
C144 C145 C146 . . 131.0(4) ?
C145 C146 H16C . . 109.5 ?
C145 C146 H16D . . 109.5 ?
H16C C146 H16D . . 109.5 ?
C145 C146 H16E . . 109.5 ?
H16C C146 H16E . . 109.5 ?
H16D C146 H16E . . 109.5 ?
C152 C151 C156 . . 121.1(4) ?
C152 C151 N142 . . 119.5(4) ?
C156 C151 N142 . . 119.5(4) ?
C151 C152 C153 . . 118.0(5) ?
C151 C152 H152 . . 121.0 ?
C153 C152 H152 . . 121.0 ?
C154 C153 C152 . . 120.1(6) ?
C154 C153 H153 . . 120.0 ?
C152 C153 H153 . . 120.0 ?
C155 C154 C153 . . 120.8(5) ?
C155 C154 H154 . . 119.6 ?
C153 C154 H154 . . 119.6 ?
C154 C155 C156 . . 120.3(5) ?
C154 C155 H155 . . 119.8 ?
C156 C155 H155 . . 119.8 ?
C155 C156 C151 . . 119.7(5) ?
C155 C156 H156 . . 120.1 ?
C151 C156 H156 . . 120.1 ?
O21 C21 O22 . . 124.1(5) ?
O21 C21 C22 . . 126.7(5) ?
O22 C21 C22 . . 109.1(4) ?
C21 C22 C23 . . 108.0(4) ?
C21 C22 C221 . . 111.7(4) ?
C23 C22 C221 . . 112.2(4) ?
C21 C22 H22 . . 108.3 ?
C23 C22 H22 . . 108.3 ?
C221 C22 H22 . . 108.3 ?
O23 C23 O24 . . 125.7(4) ?
O23 C23 C22 . . 124.3(4) ?
O24 C23 C22 . . 110.0(4) ?
C21 O22 C24 . . 118.6(5) ?
C25 C24 O22 . . 111.2(6) ?
C25 C24 H24A . . 109.4 ?
O22 C24 H24A . . 109.4 ?
C25 C24 H24B . . 109.4 ?
O22 C24 H24B . . 109.4 ?
H24A C24 H24B . . 108.0 ?
C24 C25 H25A . . 109.5 ?
C24 C25 H25B . . 109.5 ?
H25A C25 H25B . . 109.5 ?
C24 C25 H25C . . 109.5 ?
H25A C25 H25C . . 109.5 ?
H25B C25 H25C . . 109.5 ?
C23 O24 C26 . . 116.6(4) ?
C27 C26 O24 . . 107.4(5) ?
C27 C26 H26A . . 110.2 ?
O24 C26 H26A . . 110.2 ?
C27 C26 H26B . . 110.2 ?
O24 C26 H26B . . 110.2 ?
H26A C26 H26B . . 108.5 ?
C26 C27 H27A . . 109.5 ?
C26 C27 H27B . . 109.5 ?
H27A C27 H27B . . 109.5 ?
C26 C27 H27C . . 109.5 ?
H27A C27 H27C . . 109.5 ?
H27B C27 H27C . . 109.5 ?
C244 C221 C231 . . 113.6(4) ?
C244 C221 C22 . . 109.2(4) ?
C231 C221 C22 . . 111.8(3) ?
C244 C221 H221 . . 107.3 ?
C231 C221 H221 . . 107.3 ?
C22 C221 H221 . . 107.3 ?
C236 C231 C232 . . 117.6(4) ?
C236 C231 C221 . . 122.2(4) ?
C232 C231 C221 . . 120.2(4) ?
C233 C232 C231 . . 121.6(4) ?
C233 C232 H232 . . 119.2 ?
C231 C232 H232 . . 119.2 ?
C234 C233 C232 . . 119.3(5) ?
C234 C233 H233 . . 120.4 ?
C232 C233 H233 . . 120.4 ?
C233 C234 C235 . . 120.2(5) ?
C233 C234 Br24 . . 120.5(4) ?
C235 C234 Br24 . . 119.2(4) ?
C236 C235 C234 . . 119.2(4) ?
C236 C235 H235 . . 120.4 ?
C234 C235 H235 . . 120.4 ?
C231 C236 C235 . . 121.8(4) ?
C231 C236 H236 . . 119.1 ?
C235 C236 H236 . . 119.1 ?
C245 N241 N242 . . 108.3(3) ?
C245 N241 H241 . . 130(3) ?
N242 N241 H241 . . 117(3) ?
N241 N242 C243 . . 108.5(3) ?
N241 N242 C251 . . 120.6(3) ?
C243 N242 C251 . . 128.2(3) ?
O243 C243 N242 . . 121.6(4) ?
O243 C243 C244 . . 132.5(4) ?
N242 C243 C244 . . 106.0(4) ?
C245 C244 C243 . . 107.3(4) ?
C245 C244 C221 . . 125.8(4) ?
C243 C244 C221 . . 126.9(4) ?
N241 C245 C244 . . 109.8(4) ?
N241 C245 C246 . . 121.3(4) ?
C244 C245 C246 . . 129.0(4) ?
C245 C246 H26C . . 109.5 ?
C245 C246 H26D . . 109.5 ?
H26C C246 H26D . . 109.5 ?
C245 C246 H26E . . 109.5 ?
H26C C246 H26E . . 109.5 ?
H26D C246 H26E . . 109.5 ?
C256 C251 C252 . . 120.4(4) ?
C256 C251 N242 . . 120.9(4) ?
C252 C251 N242 . . 118.7(4) ?
C253 C252 C251 . . 119.2(5) ?
C253 C252 H252 . . 120.4 ?
C251 C252 H252 . . 120.4 ?
C254 C253 C252 . . 120.4(5) ?
C254 C253 H253 . . 119.8 ?
C252 C253 H253 . . 119.8 ?
C253 C254 C255 . . 120.3(5) ?
C253 C254 H254 . . 119.9 ?
C255 C254 H254 . . 119.9 ?
C254 C255 C256 . . 120.1(5) ?
C254 C255 H255 . . 119.9 ?
C256 C255 H255 . . 119.9 ?
C251 C256 C255 . . 119.6(5) ?
C251 C256 H256 . . 120.2 ?
C255 C256 H256 . . 120.2 ?

loop_
_geom_bond_atom_site_label_1
_geom_bond_atom_site_label_2
_geom_bond_site_symmetry_2
_geom_bond_distance
_geom_bond_publ_flag
C11 O11 . 1.196(5) ?
C11 O12 . 1.315(5) ?
C11 C12 . 1.524(6) ?
C12 C13 . 1.526(6) ?
C12 C121 . 1.545(5) ?
C12 H12 . 1.0000 ?
C13 O13 . 1.189(5) ?
C13 O14 . 1.333(5) ?
O12 C14 . 1.478(6) ?
C14 C15 . 1.504(8) ?
C14 H14A . 0.9900 ?
C14 H14B . 0.9900 ?
C15 H15A . 0.9800 ?
C15 H15B . 0.9800 ?
C15 H15C . 0.9800 ?
O14 C16 . 1.477(5) ?
C16 C17 . 1.475(7) ?
C16 H16A . 0.9900 ?
C16 H16B . 0.9900 ?
C17 H17A . 0.9800 ?
C17 H17B . 0.9800 ?
C17 H17C . 0.9800 ?
C121 C144 . 1.508(5) ?
C121 C131 . 1.521(6) ?
C121 H121 . 1.0000 ?
C131 C136 . 1.379(6) ?
C131 C132 . 1.393(6) ?
C132 C133 . 1.369(6) ?
C132 H132 . 0.9500 ?
C133 C134 . 1.379(7) ?
C133 H133 . 0.9500 ?
C134 C135 . 1.369(7) ?
C134 Br14 . 1.897(5) ?
C135 C136 . 1.389(6) ?
C135 H135 . 0.9500 ?
C136 H136 . 0.9500 ?
N141 C145 . 1.334(5) ?
N141 N142 . 1.376(5) ?
N141 H141 . 0.86(5) ?
N142 C143 . 1.402(5) ?
N142 C151 . 1.417(5) ?
C143 O143 . 1.250(5) ?
C143 C144 . 1.409(6) ?
C144 C145 . 1.378(5) ?
C145 C146 . 1.488(6) ?
C146 H16C . 0.9800 ?
C146 H16D . 0.9800 ?
C146 H16E . 0.9800 ?
C151 C152 . 1.368(7) ?
C151 C156 . 1.389(6) ?
C152 C153 . 1.409(7) ?
C152 H152 . 0.9500 ?
C153 C154 . 1.380(8) ?
C153 H153 . 0.9500 ?
C154 C155 . 1.345(8) ?
C154 H154 . 0.9500 ?
C155 C156 . 1.374(7) ?
C155 H155 . 0.9500 ?
C156 H156 . 0.9500 ?
C21 O21 . 1.194(6) ?
C21 O22 . 1.356(6) ?
C21 C22 . 1.501(6) ?
C22 C23 . 1.511(6) ?
C22 C221 . 1.549(6) ?
C22 H22 . 1.0000 ?
C23 O23 . 1.202(5) ?
C23 O24 . 1.323(5) ?
O22 C24 . 1.462(7) ?
C24 C25 . 1.407(10) ?
C24 H24A . 0.9900 ?
C24 H24B . 0.9900 ?
C25 H25A . 0.9800 ?
C25 H25B . 0.9800 ?
C25 H25C . 0.9800 ?
O24 C26 . 1.459(6) ?
C26 C27 . 1.456(8) ?
C26 H26A . 0.9900 ?
C26 H26B . 0.9900 ?
C27 H27A . 0.9800 ?
C27 H27B . 0.9800 ?
C27 H27C . 0.9800 ?
C221 C244 . 1.510(6) ?
C221 C231 . 1.518(6) ?
C221 H221 . 1.0000 ?
C231 C236 . 1.376(6) ?
C231 C232 . 1.384(6) ?
C232 C233 . 1.382(7) ?
C232 H232 . 0.9500 ?
C233 C234 . 1.371(7) ?
C233 H233 . 0.9500 ?
C234 C235 . 1.384(7) ?
C234 Br24 . 1.898(5) ?
C235 C236 . 1.377(7) ?
C235 H235 . 0.9500 ?
C236 H236 . 0.9500 ?
N241 C245 . 1.342(5) ?
N241 N242 . 1.382(5) ?
N241 H241 . 0.95(5) ?
N242 C243 . 1.385(5) ?
N242 C251 . 1.418(5) ?
C243 O243 . 1.257(5) ?
C243 C244 . 1.420(6) ?
C244 C245 . 1.367(6) ?
C245 C246 . 1.487(6) ?
C246 H26C . 0.9800 ?
C246 H26D . 0.9800 ?
C246 H26E . 0.9800 ?
C251 C256 . 1.378(6) ?
C251 C252 . 1.388(6) ?
C252 C253 . 1.383(7) ?
C252 H252 . 0.9500 ?
C253 C254 . 1.371(8) ?
C253 H253 . 0.9500 ?
C254 C255 . 1.371(8) ?
C254 H254 . 0.9500 ?
C255 C256 . 1.385(7) ?
C255 H255 . 0.9500 ?
C256 H256 . 0.9500 ?

loop_
_geom_hbond_atom_site_label_D
_geom_hbond_atom_site_label_H
_geom_hbond_atom_site_label_A
_geom_hbond_site_symmetry_A
_geom_hbond_distance_DH
_geom_hbond_distance_HA
_geom_hbond_distance_DA
_geom_hbond_angle_DHA
_geom_hbond_publ_flag
N141 H141 O243 . 0.86(5) 1.85(5) 2.678(5) 162(4) no
N241 H241 O143 4_575 0.95(4) 1.74(4) 2.690(5) 175(4) no
C14 H14A O21 4_676 0.99 2.32 3.288(7) 166 no
C132 H132 O13 3_666 0.95 2.55 3.359(5) 144 no
C235 H235 Cg1 . 0.95 2.64 3.372(6) 134 no

loop_
_geom_torsion_atom_site_label_1
_geom_torsion_atom_site_label_2
_geom_torsion_atom_site_label_3
_geom_torsion_atom_site_label_4
_geom_torsion_site_symmetry_1
_geom_torsion_site_symmetry_2
_geom_torsion_site_symmetry_3
_geom_torsion_site_symmetry_4
_geom_torsion
_geom_torsion_publ_flag
O11 C11 C12 C13 . . . . -53.2(5) ?
O12 C11 C12 C13 . . . . 129.4(4) ?
O11 C11 C12 C121 . . . . 66.6(5) ?
O12 C11 C12 C121 . . . . -110.9(4) ?
C11 C12 C13 O13 . . . . 99.4(5) ?
C121 C12 C13 O13 . . . . -17.9(6) ?
C11 C12 C13 O14 . . . . -78.2(4) ?
C121 C12 C13 O14 . . . . 164.5(3) ?
O11 C11 O12 C14 . . . . -1.2(7) ?
C12 C11 O12 C14 . . . . 176.1(4) ?
C11 O12 C14 C15 . . . . -83.1(6) ?
O13 C13 O14 C16 . . . . -0.4(7) ?
C12 C13 O14 C16 . . . . 177.3(4) ?
C13 O14 C16 C17 . . . . 175.9(5) ?
C11 C12 C121 C144 . . . . 52.8(4) ?
C13 C12 C121 C144 . . . . 170.2(3) ?
C11 C12 C121 C131 . . . . 179.2(3) ?
C13 C12 C121 C131 . . . . -63.4(4) ?
C144 C121 C131 C136 . . . . 101.4(5) ?
C12 C121 C131 C136 . . . . -24.4(6) ?
C144 C121 C131 C132 . . . . -78.3(5) ?
C12 C121 C131 C132 . . . . 155.9(4) ?
C136 C131 C132 C133 . . . . -0.1(6) ?
C121 C131 C132 C133 . . . . 179.6(4) ?
C131 C132 C133 C134 . . . . 0.4(7) ?
C132 C133 C134 C135 . . . . -0.6(7) ?
C132 C133 C134 Br14 . . . . 179.5(3) ?
C133 C134 C135 C136 . . . . 0.5(8) ?
Br14 C134 C135 C136 . . . . -179.7(4) ?
C132 C131 C136 C135 . . . . 0.0(7) ?
C121 C131 C136 C135 . . . . -179.8(4) ?
C134 C135 C136 C131 . . . . -0.1(8) ?
C145 N141 N142 C143 . . . . -2.8(5) ?
C145 N141 N142 C151 . . . . -168.6(4) ?
N141 N142 C143 O143 . . . . -176.5(4) ?
C151 N142 C143 O143 . . . . -12.1(7) ?
N141 N142 C143 C144 . . . . 2.8(4) ?
C151 N142 C143 C144 . . . . 167.3(4) ?
O143 C143 C144 C145 . . . . 177.4(4) ?
N142 C143 C144 C145 . . . . -1.9(5) ?
O143 C143 C144 C121 . . . . 1.9(7) ?
N142 C143 C144 C121 . . . . -177.3(4) ?
C131 C121 C144 C145 . . . . 118.5(5) ?
C12 C121 C144 C145 . . . . -113.8(5) ?
C131 C121 C144 C143 . . . . -66.9(5) ?
C12 C121 C144 C143 . . . . 60.8(5) ?
N142 N141 C145 C144 . . . . 1.6(5) ?
N142 N141 C145 C146 . . . . -178.5(4) ?
C143 C144 C145 N141 . . . . 0.2(5) ?
C121 C144 C145 N141 . . . . 175.6(4) ?
C143 C144 C145 C146 . . . . -179.7(5) ?
C121 C144 C145 C146 . . . . -4.3(8) ?
N141 N142 C151 C152 . . . . -159.2(4) ?
C143 N142 C151 C152 . . . . 38.2(6) ?
N141 N142 C151 C156 . . . . 21.3(6) ?
C143 N142 C151 C156 . . . . -141.4(4) ?
C156 C151 C152 C153 . . . . 0.8(7) ?
N142 C151 C152 C153 . . . . -178.7(4) ?
C151 C152 C153 C154 . . . . -1.2(7) ?
C152 C153 C154 C155 . . . . -0.4(8) ?
C153 C154 C155 C156 . . . . 2.4(8) ?
C154 C155 C156 C151 . . . . -2.7(7) ?
C152 C151 C156 C155 . . . . 1.1(7) ?
N142 C151 C156 C155 . . . . -179.3(4) ?
O21 C21 C22 C23 . . . . -107.6(5) ?
O22 C21 C22 C23 . . . . 69.1(5) ?
O21 C21 C22 C221 . . . . 16.2(7) ?
O22 C21 C22 C221 . . . . -167.1(4) ?
C21 C22 C23 O23 . . . . 47.9(6) ?
C221 C22 C23 O23 . . . . -75.6(6) ?
C21 C22 C23 O24 . . . . -133.6(4) ?
C221 C22 C23 O24 . . . . 102.9(4) ?
O21 C21 O22 C24 . . . . -1.9(8) ?
C22 C21 O22 C24 . . . . -178.7(5) ?
C21 O22 C24 C25 . . . . -95.2(8) ?
O23 C23 O24 C26 . . . . 1.9(7) ?
C22 C23 O24 C26 . . . . -176.5(4) ?
C23 O24 C26 C27 . . . . 154.1(5) ?
C21 C22 C221 C244 . . . . 68.2(5) ?
C23 C22 C221 C244 . . . . -170.4(3) ?
C21 C22 C221 C231 . . . . -165.2(4) ?
C23 C22 C221 C231 . . . . -43.8(5) ?
C244 C221 C231 C236 . . . . 32.4(6) ?
C22 C221 C231 C236 . . . . -91.8(5) ?
C244 C221 C231 C232 . . . . -149.2(4) ?
C22 C221 C231 C232 . . . . 86.7(5) ?
C236 C231 C232 C233 . . . . 3.6(7) ?
C221 C231 C232 C233 . . . . -174.9(4) ?
C231 C232 C233 C234 . . . . -0.4(8) ?
C232 C233 C234 C235 . . . . -3.5(8) ?
C232 C233 C234 Br24 . . . . 176.8(4) ?
C233 C234 C235 C236 . . . . 4.1(8) ?
Br24 C234 C235 C236 . . . . -176.3(4) ?
C232 C231 C236 C235 . . . . -3.1(7) ?
C221 C231 C236 C235 . . . . 175.4(4) ?
C234 C235 C236 C231 . . . . -0.7(7) ?
C245 N241 N242 C243 . . . . 5.1(5) ?
C245 N241 N242 C251 . . . . 167.8(4) ?
N241 N242 C243 O243 . . . . 175.8(4) ?
C251 N242 C243 O243 . . . . 14.7(7) ?
N241 N242 C243 C244 . . . . -3.3(5) ?
C251 N242 C243 C244 . . . . -164.4(4) ?
O243 C243 C244 C245 . . . . -178.5(5) ?
N242 C243 C244 C245 . . . . 0.4(5) ?
O243 C243 C244 C221 . . . . 0.1(9) ?
N242 C243 C244 C221 . . . . 179.1(4) ?
C231 C221 C244 C245 . . . . 98.6(5) ?
C22 C221 C244 C245 . . . . -135.8(4) ?
C231 C221 C244 C243 . . . . -79.8(6) ?
C22 C221 C244 C243 . . . . 45.8(6) ?
N242 N241 C245 C244 . . . . -4.8(5) ?
N242 N241 C245 C246 . . . . 174.0(4) ?
C243 C244 C245 N241 . . . . 2.7(5) ?
C221 C244 C245 N241 . . . . -175.9(4) ?
C243 C244 C245 C246 . . . . -176.0(5) ?
C221 C244 C245 C246 . . . . 5.4(8) ?
N241 N242 C251 C256 . . . . -29.9(6) ?
C243 N242 C251 C256 . . . . 129.2(5) ?
N241 N242 C251 C252 . . . . 151.4(4) ?
C243 N242 C251 C252 . . . . -49.5(6) ?
C256 C251 C252 C253 . . . . -0.9(7) ?
N242 C251 C252 C253 . . . . 177.8(4) ?
C251 C252 C253 C254 . . . . 0.8(8) ?
C252 C253 C254 C255 . . . . -0.2(8) ?
C253 C254 C255 C256 . . . . -0.4(8) ?
C252 C251 C256 C255 . . . . 0.4(7) ?
N242 C251 C256 C255 . . . . -178.3(4) ?
C254 C255 C256 C251 . . . . 0.3(7) ?

_cod_database_fobs_code 2243669
